data_7036330
loop_
_publ_author_name
'Blum, M.'
'Puntigam, O.'
'Plebst, S.'
'Ehret, F.'
'Bender, J.'
'Nieger, M.'
'Gudat, D.'

_publ_section_title
;
 On the energetics of P-P bond dissociation of sterically strained
 tetraamino-diphosphanes.
;
_journal_issue 5
_journal_name_full 'Dalton transactions (Cambridge, England : 2003)'
_journal_page_first 1987
_journal_page_last 1997
_journal_paper_doi 10.1039/c5dt02854j
_journal_volume 45
_journal_year 2016
_chemical_formula_moiety 'C26 H56 N4 P2'
_chemical_formula_sum 'C26 H56 N4 P2'
_chemical_formula_weight 486.68
_chemical_name_systematic
N^1^,N^1^,N^2^,N^2^-tetraethyl-1,2-bis(2,2,6,6-tetramethylpiperidin-1-yl)-diphosphane-1,2-diamine
_chemical_properties_physical 'Air-sensitive, Moisture-sensitive'
_space_group_crystal_system monoclinic
_space_group_IT_number 14
_space_group_name_Hall '-P 2yn'
_space_group_name_H-M_alt 'P 1 21/n 1'
_symmetry_space_group_name_Hall '-P 2yn'
_symmetry_space_group_name_H-M 'P 1 21/n 1'
_atom_sites_solution_hydrogens geom
_atom_sites_solution_primary direct
_atom_sites_solution_secondary difmap
_audit_creation_method SHELXL-2014
_audit_update_record
;
2015-07-23 deposited with the CCDC.
2015-08-27 downloaded from the CCDC.
;
_cell_angle_alpha 90
_cell_angle_beta 92.968(3)
_cell_angle_gamma 90
_cell_formula_units_Z 2
_cell_length_a 8.3594(6)
_cell_length_b 9.0786(6)
_cell_length_c 18.6456(12)
_cell_measurement_reflns_used 2248
_cell_measurement_temperature 100(2)
_cell_measurement_theta_max 26.46
_cell_measurement_theta_min 2.19
_cell_volume 1413.15(17)
_computing_cell_refinement 'Bruker ApexII Software-Suite, 2008'
_computing_data_collection 'Bruker ApexII Software-Suite, 2008'
_computing_data_reduction 'Bruker ApexII Software-Suite, 2008'
_computing_molecular_graphics DIAMOND
_computing_publication_material 'SHELXL-2014, publCIF'
_computing_structure_refinement 'SHELXL-2014 (Sheldrick, 2014)'
_computing_structure_solution 'SHELXS-97 (Sheldrick, 1990)'
_diffrn_ambient_temperature 100(2)
_diffrn_measured_fraction_theta_full 1.000
_diffrn_measured_fraction_theta_max 0.992
_diffrn_measurement_device_type 'Bruker Kappa ApexII Duo'
_diffrn_measurement_method 'omega and phi scans'
_diffrn_radiation_type MoK\a
_diffrn_radiation_wavelength 0.71073
_diffrn_reflns_av_R_equivalents 0.0435
_diffrn_reflns_av_unetI/netI 0.0337
_diffrn_reflns_laue_measured_fraction_full 1.000
_diffrn_reflns_laue_measured_fraction_max 0.992
_diffrn_reflns_limit_h_max 10
_diffrn_reflns_limit_h_min -10
_diffrn_reflns_limit_k_max 11
_diffrn_reflns_limit_k_min -11
_diffrn_reflns_limit_l_max 23
_diffrn_reflns_limit_l_min -23
_diffrn_reflns_number 19728
_diffrn_reflns_point_group_measured_fraction_full 1.000
_diffrn_reflns_point_group_measured_fraction_max 0.992
_diffrn_reflns_theta_full 25.242
_diffrn_reflns_theta_max 26.463
_diffrn_reflns_theta_min 2.187
_diffrn_source 'fine-focus sealed tube'
_exptl_absorpt_coefficient_mu 0.174
_exptl_absorpt_correction_T_max 0.7454
_exptl_absorpt_correction_T_min 0.7091
_exptl_absorpt_correction_type multi-scan
_exptl_absorpt_process_details 'Blessing, 1995'
_exptl_crystal_colour colourless
_exptl_crystal_density_diffrn 1.144
_exptl_crystal_description blocks
_exptl_crystal_F_000 540
_exptl_crystal_size_max 0.206
_exptl_crystal_size_mid 0.075
_exptl_crystal_size_min 0.073
_refine_diff_density_max 0.494
_refine_diff_density_min -0.283
_refine_diff_density_rms 0.056
_refine_ls_extinction_method none
_refine_ls_goodness_of_fit_ref 1.036
_refine_ls_hydrogen_treatment constr
_refine_ls_matrix_type full
_refine_ls_number_parameters 145
_refine_ls_number_reflns 2903
_refine_ls_number_restraints 0
_refine_ls_restrained_S_all 1.036
_refine_ls_R_factor_all 0.0604
_refine_ls_R_factor_gt 0.0404
_refine_ls_shift/su_max 0.001
_refine_ls_shift/su_mean 0.000
_refine_ls_structure_factor_coef Fsqd
_refine_ls_weighting_details 'w=1/[\s^2^(Fo^2^)+(0.0489P)^2^+1.1372P] where P=(Fo^2^+2Fc^2^)/3'
_refine_ls_weighting_scheme calc
_refine_ls_wR_factor_gt 0.0982
_refine_ls_wR_factor_ref 0.1078
_reflns_Friedel_coverage 0.000
_reflns_number_gt 2249
_reflns_number_total 2903
_reflns_threshold_expression 'I > 2\s(I)'
_cod_data_source_file c5dt02854j2.cif
_cod_data_source_block 82_gud235
_cod_depositor_comments 'Adding full bibliography for 7036329--7036331.cif.'
_cod_database_code 7036330
_shelx_space_group_comment
;
The symmetry employed for this shelxl refinement is uniquely defined
by the following loop, which should always be used as a source of
symmetry information in preference to the above space-group names.
They are only intended as comments.
;
_shelx_estimated_absorpt_t_min 0.965
_shelx_estimated_absorpt_t_max 0.987
_shelxl_version_number 2014-3

loop_
_space_group_symop_operation_xyz
'x, y, z'
'-x+1/2, y+1/2, -z+1/2'
'-x, -y, -z'
'x-1/2, -y-1/2, z-1/2'

loop_
_atom_site_label
_atom_site_type_symbol
_atom_site_fract_x
_atom_site_fract_y
_atom_site_fract_z
_atom_site_U_iso_or_equiv
_atom_site_adp_type
_atom_site_occupancy
_atom_site_site_symmetry_order
_atom_site_calc_flag
_atom_site_refinement_flags_posn
_atom_site_refinement_flags_adp
P1 P 0.48913(6) 0.61072(5) 0.52883(2) 0.01272(14) Uani 1 1 d . .
N2 N 0.48139(18) 0.56917(17) 0.61966(8) 0.0137(3) Uani 1 1 d . .
C3 C 0.6102(2) 0.4908(2) 0.66513(9) 0.0157(4) Uani 1 1 d . .
C31 C 0.7609(2) 0.5852(2) 0.68095(11) 0.0208(4) Uani 1 1 d . .
H31A H 0.8394 0.5286 0.7105 0.031 Uiso 1 1 calc R U
H31B H 0.8073 0.6127 0.6357 0.031 Uiso 1 1 calc R U
H31C H 0.7318 0.6744 0.7068 0.031 Uiso 1 1 calc R U
C32 C 0.6606(2) 0.3499(2) 0.62788(10) 0.0179(4) Uani 1 1 d . .
H32A H 0.7439 0.3000 0.6578 0.027 Uiso 1 1 calc R U
H32B H 0.5677 0.2846 0.6207 0.027 Uiso 1 1 calc R U
H32C H 0.7025 0.3744 0.5812 0.027 Uiso 1 1 calc R U
C4 C 0.5441(2) 0.4400(2) 0.73683(10) 0.0191(4) Uani 1 1 d . .
H4A H 0.4660 0.3596 0.7269 0.023 Uiso 1 1 calc R U
H4B H 0.6334 0.3992 0.7676 0.023 Uiso 1 1 calc R U
C5 C 0.4632(2) 0.5607(2) 0.77786(10) 0.0209(4) Uani 1 1 d . .
H5A H 0.4214 0.5207 0.8226 0.025 Uiso 1 1 calc R U
H5B H 0.5406 0.6401 0.7907 0.025 Uiso 1 1 calc R U
C6 C 0.3273(2) 0.6200(2) 0.72943(10) 0.0214(4) Uani 1 1 d . .
H6A H 0.2719 0.6986 0.7553 0.026 Uiso 1 1 calc R U
H6B H 0.2491 0.5398 0.7192 0.026 Uiso 1 1 calc R U
C7 C 0.3801(2) 0.6824(2) 0.65776(10) 0.0177(4) Uani 1 1 d . .
C71 C 0.2236(2) 0.7176(2) 0.61434(11) 0.0223(5) Uani 1 1 d . .
H71A H 0.1622 0.7903 0.6403 0.033 Uiso 1 1 calc R U
H71B H 0.2485 0.7577 0.5674 0.033 Uiso 1 1 calc R U
H71C H 0.1603 0.6274 0.6076 0.033 Uiso 1 1 calc R U
C72 C 0.4676(3) 0.8302(2) 0.67117(11) 0.0233(5) Uani 1 1 d . .
H72A H 0.3975 0.8982 0.6956 0.035 Uiso 1 1 calc R U
H72B H 0.5655 0.8135 0.7013 0.035 Uiso 1 1 calc R U
H72C H 0.4955 0.8727 0.6252 0.035 Uiso 1 1 calc R U
N8 N 0.66449(19) 0.69002(17) 0.50594(8) 0.0155(4) Uani 1 1 d . .
C9 C 0.8184(2) 0.6218(2) 0.49288(10) 0.0173(4) Uani 1 1 d . .
H9A H 0.8070 0.5134 0.4956 0.021 Uiso 1 1 calc R U
H9B H 0.8979 0.6524 0.5312 0.021 Uiso 1 1 calc R U
C10 C 0.8812(3) 0.6626(2) 0.42008(11) 0.0245(5) Uani 1 1 d . .
H10A H 0.9843 0.6139 0.4143 0.037 Uiso 1 1 calc R U
H10B H 0.8043 0.6305 0.3818 0.037 Uiso 1 1 calc R U
H10C H 0.8952 0.7696 0.4174 0.037 Uiso 1 1 calc R U
C11 C 0.6601(2) 0.8504(2) 0.49608(11) 0.0201(4) Uani 1 1 d . .
H11A H 0.5515 0.8862 0.5058 0.024 Uiso 1 1 calc R U
H11B H 0.6792 0.8728 0.4453 0.024 Uiso 1 1 calc R U
C12 C 0.7825(3) 0.9351(2) 0.54405(12) 0.0267(5) Uani 1 1 d . .
H12A H 0.7720 1.0409 0.5343 0.040 Uiso 1 1 calc R U
H12B H 0.7630 0.9161 0.5946 0.040 Uiso 1 1 calc R U
H12C H 0.8909 0.9027 0.5340 0.040 Uiso 1 1 calc R U

loop_
_atom_site_aniso_label
_atom_site_aniso_U_11
_atom_site_aniso_U_22
_atom_site_aniso_U_33
_atom_site_aniso_U_23
_atom_site_aniso_U_13
_atom_site_aniso_U_12
P1 0.0127(2) 0.0138(2) 0.0115(2) 0.0004(2) -0.00078(16) 0.00092(19)
N2 0.0143(8) 0.0165(8) 0.0104(8) 0.0000(6) 0.0000(6) 0.0022(6)
C3 0.0174(10) 0.0170(10) 0.0125(9) 0.0020(8) -0.0013(7) 0.0021(8)
C31 0.0193(10) 0.0246(11) 0.0181(10) 0.0022(8) -0.0023(8) 0.0000(8)
C32 0.0203(10) 0.0197(10) 0.0134(9) 0.0021(8) -0.0027(8) 0.0042(8)
C4 0.0236(10) 0.0202(10) 0.0134(9) 0.0013(8) -0.0011(8) -0.0010(8)
C5 0.0253(11) 0.0251(11) 0.0125(9) -0.0001(8) 0.0038(8) -0.0027(9)
C6 0.0220(10) 0.0255(11) 0.0172(10) -0.0034(9) 0.0064(8) 0.0003(9)
C7 0.0182(10) 0.0194(11) 0.0155(9) -0.0032(8) 0.0029(8) 0.0036(8)
C71 0.0205(10) 0.0265(11) 0.0203(10) -0.0022(9) 0.0040(8) 0.0069(9)
C72 0.0264(11) 0.0202(11) 0.0236(11) -0.0045(9) 0.0034(9) 0.0013(9)
N8 0.0148(8) 0.0135(8) 0.0180(8) 0.0020(6) 0.0001(6) -0.0012(6)
C9 0.0146(9) 0.0187(10) 0.0187(10) 0.0024(8) 0.0002(7) 0.0003(8)
C10 0.0232(11) 0.0263(11) 0.0246(11) 0.0045(9) 0.0072(9) 0.0002(9)
C11 0.0237(11) 0.0152(10) 0.0212(10) 0.0037(8) 0.0004(8) 0.0001(8)
C12 0.0299(12) 0.0191(11) 0.0310(12) -0.0010(9) 0.0014(9) -0.0062(9)

loop_
_atom_type_symbol
_atom_type_description
_atom_type_scat_dispersion_real
_atom_type_scat_dispersion_imag
_atom_type_scat_source
C C 0.0033 0.0016 'International Tables Vol C Tables 4.2.6.8 and 6.1.1.4'
H H 0.0000 0.0000 'International Tables Vol C Tables 4.2.6.8 and 6.1.1.4'
N N 0.0061 0.0033 'International Tables Vol C Tables 4.2.6.8 and 6.1.1.4'
P P 0.1023 0.0942 'International Tables Vol C Tables 4.2.6.8 and 6.1.1.4'

loop_
_geom_angle_atom_site_label_1
_geom_angle_atom_site_label_2
_geom_angle_atom_site_label_3
_geom_angle
_geom_angle_site_symmetry_3
N8 P1 N2 114.24(8) .
N8 P1 P1 99.37(6) 3_666
N2 P1 P1 105.93(6) 3_666
C3 N2 C7 116.79(14) .
C3 N2 P1 125.89(12) .
C7 N2 P1 110.83(12) .
N2 C3 C32 110.17(14) .
N2 C3 C31 113.38(15) .
C32 C3 C31 108.15(16) .
N2 C3 C4 110.47(15) .
C32 C3 C4 105.27(16) .
C31 C3 C4 109.05(15) .
C3 C31 H31A 109.5 .
C3 C31 H31B 109.5 .
H31A C31 H31B 109.5 .
C3 C31 H31C 109.5 .
H31A C31 H31C 109.5 .
H31B C31 H31C 109.5 .
C3 C32 H32A 109.5 .
C3 C32 H32B 109.5 .
H32A C32 H32B 109.5 .
C3 C32 H32C 109.5 .
H32A C32 H32C 109.5 .
H32B C32 H32C 109.5 .
C5 C4 C3 114.21(16) .
C5 C4 H4A 108.7 .
C3 C4 H4A 108.7 .
C5 C4 H4B 108.7 .
C3 C4 H4B 108.7 .
H4A C4 H4B 107.6 .
C6 C5 C4 107.27(16) .
C6 C5 H5A 110.3 .
C4 C5 H5A 110.3 .
C6 C5 H5B 110.3 .
C4 C5 H5B 110.3 .
H5A C5 H5B 108.5 .
C5 C6 C7 114.14(16) .
C5 C6 H6A 108.7 .
C7 C6 H6A 108.7 .
C5 C6 H6B 108.7 .
C7 C6 H6B 108.7 .
H6A C6 H6B 107.6 .
N2 C7 C71 111.82(15) .
N2 C7 C6 110.28(16) .
C71 C7 C6 105.05(16) .
N2 C7 C72 113.00(16) .
C71 C7 C72 106.76(17) .
C6 C7 C72 109.57(16) .
C7 C71 H71A 109.5 .
C7 C71 H71B 109.5 .
H71A C71 H71B 109.5 .
C7 C71 H71C 109.5 .
H71A C71 H71C 109.5 .
H71B C71 H71C 109.5 .
C7 C72 H72A 109.5 .
C7 C72 H72B 109.5 .
H72A C72 H72B 109.5 .
C7 C72 H72C 109.5 .
H72A C72 H72C 109.5 .
H72B C72 H72C 109.5 .
C9 N8 C11 114.60(16) .
C9 N8 P1 129.68(13) .
C11 N8 P1 115.70(13) .
N8 C9 C10 113.08(16) .
N8 C9 H9A 109.0 .
C10 C9 H9A 109.0 .
N8 C9 H9B 109.0 .
C10 C9 H9B 109.0 .
H9A C9 H9B 107.8 .
C9 C10 H10A 109.5 .
C9 C10 H10B 109.5 .
H10A C10 H10B 109.5 .
C9 C10 H10C 109.5 .
H10A C10 H10C 109.5 .
H10B C10 H10C 109.5 .
N8 C11 C12 114.44(17) .
N8 C11 H11A 108.6 .
C12 C11 H11A 108.6 .
N8 C11 H11B 108.6 .
C12 C11 H11B 108.6 .
H11A C11 H11B 107.6 .
C11 C12 H12A 109.5 .
C11 C12 H12B 109.5 .
H12A C12 H12B 109.5 .
C11 C12 H12C 109.5 .
H12A C12 H12C 109.5 .
H12B C12 H12C 109.5 .

loop_
_geom_bond_atom_site_label_1
_geom_bond_atom_site_label_2
_geom_bond_distance
_geom_bond_site_symmetry_2
P1 N8 1.7070(16) .
P1 N2 1.7395(15) .
P1 P1 2.2914(10) 3_666
N2 C3 1.513(2) .
N2 C7 1.530(2) .
C3 C32 1.525(3) .
C3 C31 1.540(3) .
C3 C4 1.543(3) .
C31 H31A 0.9800 .
C31 H31B 0.9800 .
C31 H31C 0.9800 .
C32 H32A 0.9800 .
C32 H32B 0.9800 .
C32 H32C 0.9800 .
C4 C5 1.516(3) .
C4 H4A 0.9900 .
C4 H4B 0.9900 .
C5 C6 1.513(3) .
C5 H5A 0.9900 .
C5 H5B 0.9900 .
C6 C7 1.537(3) .
C6 H6A 0.9900 .
C6 H6B 0.9900 .
C7 C71 1.536(3) .
C7 C72 1.542(3) .
C71 H71A 0.9800 .
C71 H71B 0.9800 .
C71 H71C 0.9800 .
C72 H72A 0.9800 .
C72 H72B 0.9800 .
C72 H72C 0.9800 .
N8 C9 1.460(2) .
N8 C11 1.468(2) .
C9 C10 1.526(3) .
C9 H9A 0.9900 .
C9 H9B 0.9900 .
C10 H10A 0.9800 .
C10 H10B 0.9800 .
C10 H10C 0.9800 .
C11 C12 1.531(3) .
C11 H11A 0.9900 .
C11 H11B 0.9900 .
C12 H12A 0.9800 .
C12 H12B 0.9800 .
C12 H12C 0.9800 .

loop_
_geom_torsion_atom_site_label_1
_geom_torsion_atom_site_label_2
_geom_torsion_atom_site_label_3
_geom_torsion_atom_site_label_4
_geom_torsion
_geom_torsion_site_symmetry_1
N8 P1 N2 C3 -47.67(17) .
P1 P1 N2 C3 60.63(15) 3_666
N8 P1 N2 C7 102.85(13) .
P1 P1 N2 C7 -148.85(11) 3_666
C7 N2 C3 C32 160.99(16) .
P1 N2 C3 C32 -50.0(2) .
C7 N2 C3 C31 -77.7(2) .
P1 N2 C3 C31 71.3(2) .
C7 N2 C3 C4 45.1(2) .
P1 N2 C3 C4 -165.92(13) .
N2 C3 C4 C5 -52.2(2) .
C32 C3 C4 C5 -171.11(16) .
C31 C3 C4 C5 73.0(2) .
C3 C4 C5 C6 58.6(2) .
C4 C5 C6 C7 -59.0(2) .
C3 N2 C7 C71 -161.84(16) .
P1 N2 C7 C71 44.69(19) .
C3 N2 C7 C6 -45.4(2) .
P1 N2 C7 C6 161.18(13) .
C3 N2 C7 C72 77.7(2) .
P1 N2 C7 C72 -75.81(17) .
C5 C6 C7 N2 52.6(2) .
C5 C6 C7 C71 173.21(17) .
C5 C6 C7 C72 -72.4(2) .
N2 P1 N8 C9 80.64(18) .
P1 P1 N8 C9 -31.65(17) 3_666
N2 P1 N8 C11 -101.03(14) .
P1 P1 N8 C11 146.69(13) 3_666
C11 N8 C9 C10 -52.6(2) .
P1 N8 C9 C10 125.75(17) .
C9 N8 C11 C12 -58.7(2) .
P1 N8 C11 C12 122.69(16) .
